data_1550053
loop_
_publ_author_name
'Lin, Chun-Yi'
'Ngendahimana, Thacien'
'Eaton, Gareth'
'Eaton, Sandra S.'
'Zadrozny, Joseph'

_publ_section_title
;
 Counterion Influence on Dynamic Spin Properties in a V(IV) Complex
;
_journal_name_full 'Chemical Science'
_journal_paper_doi 10.1039/C8SC04122A
_journal_year 2019
_chemical_formula_moiety 'C18 H12 O6 V, 2(C12 H28 N), 2(C4 H8 O)'
_chemical_formula_sum 'C50 H84 N2 O8 V'
_chemical_formula_weight 892.13
_chemical_properties_physical Air-sensitive,Moisture-sensitive,Oxygen-sensitive
_space_group_crystal_system monoclinic
_space_group_IT_number 15
_space_group_name_Hall '-C 2yc'
_space_group_name_H-M_alt 'C 1 2/c 1'
_symmetry_space_group_name_Hall '-C 2yc'
_symmetry_space_group_name_H-M 'C 1 2/c 1'
_atom_sites_solution_hydrogens geom
_atom_sites_solution_primary dual
_audit_creation_date 2018-07-03
_audit_creation_method
;
Olex2 1.2
(compiled 2018.05.29 svn.r3508 for OlexSys, GUI svn.r5506)
;
_audit_update_record
;
2018-08-17 deposited with the CCDC.
2018-10-18 downloaded from the CCDC.
;
_cell_angle_alpha 90
_cell_angle_beta 99.648(3)
_cell_angle_gamma 90
_cell_formula_units_Z 4
_cell_length_a 12.8268(11)
_cell_length_b 21.9164(19)
_cell_length_c 17.7812(15)
_cell_measurement_reflns_used 9032
_cell_measurement_temperature 100
_cell_measurement_theta_max 33.27
_cell_measurement_theta_min 2.19
_cell_volume 4927.9(7)
_computing_cell_refinement 'SAINT V8.38A (?, 2016)'
_computing_data_reduction 'SAINT V8.38A (?, 2016)'
_computing_molecular_graphics 'Olex2 (Dolomanov et al., 2009)'
_computing_publication_material 'Olex2 (Dolomanov et al., 2009)'
_computing_structure_refinement 'XL (Sheldrick, 2008)'
_computing_structure_solution 'XT (Sheldrick, 2015)'
_diffrn_ambient_temperature 99.93
_diffrn_detector 'Bruker APEX2 area detector'
_diffrn_detector_area_resol_mean 7.9
_diffrn_detector_type 'CCD area detector'
_diffrn_measured_fraction_theta_full 0.985
_diffrn_measured_fraction_theta_max 0.986
_diffrn_measurement_device 'three-circle diffractometer'
_diffrn_measurement_device_type 'Bruker SMART APEX2 area detector'
_diffrn_measurement_method '\w and \f scans'
_diffrn_radiation_monochromator 'mirror optics'
_diffrn_radiation_probe x-ray
_diffrn_radiation_type MoK\a
_diffrn_radiation_wavelength 0.71073
_diffrn_reflns_av_R_equivalents 0.0553
_diffrn_reflns_av_unetI/netI 0.0324
_diffrn_reflns_Laue_measured_fraction_full 0.985
_diffrn_reflns_Laue_measured_fraction_max 0.986
_diffrn_reflns_limit_h_max 15
_diffrn_reflns_limit_h_min -15
_diffrn_reflns_limit_k_max 26
_diffrn_reflns_limit_k_min -26
_diffrn_reflns_limit_l_max 21
_diffrn_reflns_limit_l_min -21
_diffrn_reflns_number 34618
_diffrn_reflns_point_group_measured_fraction_full 0.985
_diffrn_reflns_point_group_measured_fraction_max 0.986
_diffrn_reflns_theta_full 25.242
_diffrn_reflns_theta_max 25.680
_diffrn_reflns_theta_min 2.758
_diffrn_source 'microfocus sealed X-ray tube'
_diffrn_source_type 'Incoatec I\ms'
_diffrn_standards_number 0
_exptl_absorpt_coefficient_mu 0.254
_exptl_absorpt_correction_T_max 0.5910
_exptl_absorpt_correction_T_min 0.4588
_exptl_absorpt_correction_type multi-scan
_exptl_absorpt_process_details
'SADABS-2016/2 (Bruker,2016/2) was used for absorption correction. wR2(int) was 0.1104 before and 0.0814 after correction. The Ratio of minimum to maximum transmission is 0.7763. The \l/2 correction factor is Not present.'
_exptl_crystal_colour 'dark blue'
_exptl_crystal_colour_modifier dark
_exptl_crystal_colour_primary blue
_exptl_crystal_density_diffrn 1.202
_exptl_crystal_description block
_exptl_crystal_F_000 1940
_exptl_crystal_recrystallization_method 'Re-crystallisation from solvent: THF, hexanes'
_exptl_crystal_size_max 0.403
_exptl_crystal_size_mid 0.202
_exptl_crystal_size_min 0.184
_refine_diff_density_max 0.497
_refine_diff_density_min -0.380
_refine_diff_density_rms 0.077
_refine_ls_extinction_method none
_refine_ls_goodness_of_fit_ref 1.229
_refine_ls_hydrogen_treatment constr
_refine_ls_matrix_type full
_refine_ls_number_parameters 280
_refine_ls_number_reflns 4629
_refine_ls_number_restraints 5
_refine_ls_restrained_S_all 1.230
_refine_ls_R_factor_all 0.0756
_refine_ls_R_factor_gt 0.0657
_refine_ls_shift/su_max 0.000
_refine_ls_shift/su_mean 0.000
_refine_ls_structure_factor_coef Fsqd
_refine_ls_weighting_details 'w=1/[\s^2^(Fo^2^)+26.8263P] where P=(Fo^2^+2Fc^2^)/3'
_refine_ls_weighting_scheme calc
_refine_ls_wR_factor_gt 0.1446
_refine_ls_wR_factor_ref 0.1510
_reflns_Friedel_coverage 0.000
_reflns_number_gt 4033
_reflns_number_total 4629
_reflns_threshold_expression 'I > 2\s(I)'
_cod_data_source_file c8sc04122a2.cif
_cod_data_source_block jz10_0m
_cod_database_code 1550053
_shelx_shelxl_version_number 2016/6
_shelx_space_group_comment
;
The symmetry employed for this shelxl refinement is uniquely defined
by the following loop, which should always be used as a source of
symmetry information in preference to the above space-group names.
They are only intended as comments.
;
_shelx_estimated_absorpt_t_max 0.955
_shelx_estimated_absorpt_t_min 0.905
_olex2_refinement_description
;
1. Fixed Uiso
 At 1.2 times of:
  All C(H) groups, All C(H,H) groups, All C(H,H,H,H) groups, All N(H) groups
 At 1.5 times of:
  All C(H,H,H) groups
2. Restrained distances
 O4-C25 \\sim O4-C25A
 with sigma of 0.02
 C23-C24 \\sim C23-C24A
 with sigma of 0.02
 C25-C24 \\sim C25A-C24A
 with sigma of 0.02
 O4-C24 \\sim O4-C24A
 with sigma of 0.04
 C23-C25 \\sim C23-C25A
 with sigma of 0.04
3. Uiso/Uaniso restraints and constraints
Uanis(C24) = Uanis(C24A) = Uanis(C25) = Uanis(C25A)
4. Others
 Sof(H23C)=Sof(H23D)=Sof(C25A)=Sof(H25C)=Sof(H25D)=Sof(C24A)=Sof(H24C)=
 Sof(H24D)=1-FVAR(1)
 Sof(H23A)=Sof(H23B)=Sof(C25)=Sof(H25A)=Sof(H25B)=Sof(C24)=Sof(H24A)=Sof(H24B)=
 FVAR(1)
5.a Ternary CH refined with riding coordinates:
 N1(H1)
5.b Secondary CH2 refined with riding coordinates:
 C10(H10A,H10B), C19(H19A,H19B), C11(H11A,H11B), C18(H18A,H18B), C14(H14A,
 H14B), C12(H12A,H12B), C15(H15A,H15B), C20(H20A,H20B), C16(H16A,H16B),
 C22(H22A,H22B), C23(H23A,H23B), C23(H23C,H23D), C25(H25A,H25B), C24(H24A,H24B),
  C25A(H25C,H25D), C24A(H24C,H24D)
5.c Aromatic/amide H refined with riding coordinates:
 C8(H8), C3(H3), C9(H9), C6(H6), C4(H4), C5(H5)
5.d Idealised Me refined as rotating group:
 C13(H13A,H13B,H13C), C17(H17A,H17B,H17C), C21(H21A,H21B,H21C)
;
_olex2_diffrn_ambient_temperature_device 'Oxford Cryosystems'
_olex2_submission_special_instructions 'No special instructions were received'

loop_
_space_group_symop_operation_xyz
'x, y, z'
'-x, y, -z+1/2'
'x+1/2, y+1/2, z'
'-x+1/2, y+1/2, -z+1/2'
'-x, -y, -z'
'x, -y, z-1/2'
'-x+1/2, -y+1/2, -z'
'x+1/2, -y+1/2, z-1/2'

loop_
_atom_site_label
_atom_site_type_symbol
_atom_site_fract_x
_atom_site_fract_y
_atom_site_fract_z
_atom_site_U_iso_or_equiv
_atom_site_adp_type
_atom_site_occupancy
_atom_site_site_symmetry_order
_atom_site_calc_flag
_atom_site_refinement_flags_posn
_atom_site_refinement_flags_adp
_atom_site_refinement_flags_occupancy
_atom_site_disorder_assembly
_atom_site_disorder_group
V1 V 0.500000 0.34794(3) 0.250000 0.01446(18) Uani 1 2 d S T P . .
O1 O 0.61149(15) 0.33792(9) 0.19155(11) 0.0169(4) Uani 1 1 d . . . . .
O3 O 0.44770(16) 0.41620(9) 0.18267(11) 0.0169(4) Uani 1 1 d . . . . .
O2 O 0.58782(16) 0.29156(9) 0.31652(11) 0.0167(4) Uani 1 1 d . . . . .
N1 N 0.65056(19) 0.38128(11) 0.45848(13) 0.0179(5) Uani 1 1 d . . . . .
H1 H 0.616850 0.388981 0.404426 0.021 Uiso 1 1 calc R . . . .
O4 O 0.9560(2) 0.37891(12) 0.59878(16) 0.0409(7) Uani 1 1 d D . . . .
C7 C 0.4701(2) 0.47178(13) 0.21242(16) 0.0154(6) Uani 1 1 d . . . . .
C8 C 0.4421(2) 0.52669(14) 0.17641(17) 0.0187(6) Uani 1 1 d . . . . .
H8 H 0.402844 0.527011 0.126108 0.022 Uiso 1 1 calc R . . . .
C1 C 0.6869(2) 0.29755(13) 0.21949(16) 0.0165(6) Uani 1 1 d . . . . .
C2 C 0.6711(2) 0.26981(13) 0.28841(15) 0.0152(6) Uani 1 1 d . . . . .
C3 C 0.7399(2) 0.22489(13) 0.32218(17) 0.0199(6) Uani 1 1 d . . . . .
H3 H 0.727779 0.204964 0.367370 0.024 Uiso 1 1 calc R . . . .
C9 C 0.4710(2) 0.58116(14) 0.21331(17) 0.0217(6) Uani 1 1 d . . . . .
H9 H 0.451118 0.618757 0.188390 0.026 Uiso 1 1 calc R . . . .
C10 C 0.6593(2) 0.44213(14) 0.49762(17) 0.0193(6) Uani 1 1 d . . . . .
H10A H 0.588145 0.460934 0.490045 0.023 Uiso 1 1 calc R . . . .
H10B H 0.705088 0.468614 0.471939 0.023 Uiso 1 1 calc R . . . .
C6 C 0.7746(2) 0.28233(14) 0.18728(17) 0.0201(6) Uani 1 1 d . . . . .
H6 H 0.786704 0.301501 0.141611 0.024 Uiso 1 1 calc R . . . .
C4 C 0.8269(2) 0.20961(14) 0.28863(18) 0.0223(6) Uani 1 1 d . . . . .
H4 H 0.874418 0.178975 0.311255 0.027 Uiso 1 1 calc R . . . .
C5 C 0.8450(2) 0.23827(14) 0.22303(17) 0.0219(6) Uani 1 1 d . . . . .
H5 H 0.906009 0.228016 0.201857 0.026 Uiso 1 1 calc R . . . .
C19 C 0.8229(3) 0.38905(15) 0.40888(18) 0.0247(7) Uani 1 1 d . . . . .
H19A H 0.845160 0.427722 0.435571 0.030 Uiso 1 1 calc R . . . .
H19B H 0.780292 0.399222 0.358719 0.030 Uiso 1 1 calc R . . . .
C11 C 0.7026(3) 0.44211(14) 0.58223(17) 0.0215(6) Uani 1 1 d . . . . .
H11A H 0.773462 0.422922 0.591507 0.026 Uiso 1 1 calc R . . . .
H11B H 0.655400 0.418215 0.609787 0.026 Uiso 1 1 calc R . . . .
C18 C 0.7562(2) 0.35259(14) 0.45540(17) 0.0206(6) Uani 1 1 d . . . . .
H18A H 0.744797 0.311214 0.433185 0.025 Uiso 1 1 calc R . . . .
H18B H 0.795349 0.348157 0.508025 0.025 Uiso 1 1 calc R . . . .
C14 C 0.5805(2) 0.33648(14) 0.49031(17) 0.0194(6) Uani 1 1 d . . . . .
H14A H 0.615316 0.324108 0.542007 0.023 Uiso 1 1 calc R . . . .
H14B H 0.572604 0.299541 0.457800 0.023 Uiso 1 1 calc R . . . .
C12 C 0.7101(3) 0.50756(15) 0.61135(19) 0.0276(7) Uani 1 1 d . . . . .
H12A H 0.753095 0.531566 0.580622 0.033 Uiso 1 1 calc R . . . .
H12B H 0.638301 0.525498 0.603654 0.033 Uiso 1 1 calc R . . . .
C15 C 0.4718(2) 0.36157(14) 0.49502(17) 0.0206(6) Uani 1 1 d . . . . .
H15A H 0.441211 0.380238 0.445536 0.025 Uiso 1 1 calc R . . . .
H15B H 0.478073 0.393775 0.534571 0.025 Uiso 1 1 calc R . . . .
C20 C 0.9203(3) 0.35286(16) 0.3971(2) 0.0314(8) Uani 1 1 d . . . . .
H20A H 0.958599 0.339134 0.447187 0.038 Uiso 1 1 calc R . . . .
H20B H 0.897648 0.316131 0.366178 0.038 Uiso 1 1 calc R . . . .
C13 C 0.7587(3) 0.51320(17) 0.69497(19) 0.0343(8) Uani 1 1 d . . . . .
H13A H 0.831535 0.498003 0.702624 0.051 Uiso 1 1 calc GR . . . .
H13B H 0.717239 0.489131 0.725868 0.051 Uiso 1 1 calc GR . . . .
H13C H 0.758574 0.556123 0.710422 0.051 Uiso 1 1 calc GR . . . .
C16 C 0.3989(3) 0.31158(15) 0.51443(19) 0.0264(7) Uani 1 1 d . . . . .
H16A H 0.387791 0.281395 0.472428 0.032 Uiso 1 1 calc R . . . .
H16B H 0.433231 0.290287 0.561206 0.032 Uiso 1 1 calc R . . . .
C22 C 1.0345(3) 0.33909(16) 0.6384(2) 0.0353(8) Uani 1 1 d . . . . .
H22A H 1.063447 0.312308 0.602065 0.042 Uiso 1 1 calc R . . . .
H22B H 1.004134 0.313239 0.674952 0.042 Uiso 1 1 calc R . . . .
C17 C 0.2932(3) 0.33597(16) 0.52688(19) 0.0290(7) Uani 1 1 d . . . . .
H17A H 0.259195 0.357484 0.480926 0.043 Uiso 1 1 calc GR . . . .
H17B H 0.303457 0.364254 0.570181 0.043 Uiso 1 1 calc GR . . . .
H17C H 0.248140 0.302027 0.537609 0.043 Uiso 1 1 calc GR . . . .
C23 C 1.1189(3) 0.37958(18) 0.6795(3) 0.0442(10) Uani 1 1 d D . . . .
H23A H 1.188928 0.359373 0.687329 0.053 Uiso 0.629(9) 1 calc R . . A 1
H23B H 1.102403 0.393052 0.729347 0.053 Uiso 0.629(9) 1 calc R . . A 1
H23C H 1.189634 0.364572 0.672958 0.053 Uiso 0.371(9) 1 calc R . . A 2
H23D H 1.115372 0.380575 0.734693 0.053 Uiso 0.371(9) 1 calc R . . A 2
C21 C 0.9946(3) 0.3904(2) 0.3571(3) 0.0499(11) Uani 1 1 d . . . . .
H21A H 0.955930 0.405934 0.308645 0.075 Uiso 1 1 calc GR . . . .
H21B H 1.053375 0.364734 0.347241 0.075 Uiso 1 1 calc GR . . . .
H21C H 1.022341 0.424792 0.389677 0.075 Uiso 1 1 calc GR . . . .
C25 C 0.9950(5) 0.4399(3) 0.5994(5) 0.0353(12) Uani 0.629(9) 1 d D . . A 1
H25A H 0.965333 0.465195 0.636836 0.042 Uiso 0.629(9) 1 calc R . . A 1
H25B H 0.976578 0.458811 0.548302 0.042 Uiso 0.629(9) 1 calc R . . A 1
C24 C 1.1138(5) 0.4336(3) 0.6219(5) 0.0353(12) Uani 0.629(9) 1 d D . . A 1
H24A H 1.146233 0.471090 0.646601 0.042 Uiso 0.629(9) 1 calc R . . A 1
H24B H 1.147999 0.423161 0.577682 0.042 Uiso 0.629(9) 1 calc R . . A 1
C25A C 1.0239(9) 0.4272(5) 0.5733(6) 0.0353(12) Uani 0.371(9) 1 d D . . A 2
H25C H 0.981036 0.462860 0.552564 0.042 Uiso 0.371(9) 1 calc R . . A 2
H25D H 1.062636 0.411433 0.533642 0.042 Uiso 0.371(9) 1 calc R . . A 2
C24A C 1.0989(10) 0.4440(5) 0.6443(7) 0.0353(12) Uani 0.371(9) 1 d D . . A 2
H24C H 1.065739 0.471566 0.677562 0.042 Uiso 0.371(9) 1 calc R . . A 2
H24D H 1.164542 0.462759 0.632680 0.042 Uiso 0.371(9) 1 calc R . . A 2

loop_
_atom_site_aniso_label
_atom_site_aniso_U_11
_atom_site_aniso_U_22
_atom_site_aniso_U_33
_atom_site_aniso_U_23
_atom_site_aniso_U_13
_atom_site_aniso_U_12
V1 0.0167(3) 0.0118(3) 0.0130(3) 0.000 -0.0031(3) 0.000
O1 0.0166(10) 0.0182(10) 0.0148(10) 0.0046(8) -0.0006(8) 0.0008(8)
O3 0.0221(11) 0.0123(10) 0.0142(10) -0.0008(8) -0.0030(8) 0.0003(8)
O2 0.0197(10) 0.0146(10) 0.0146(10) 0.0022(8) -0.0003(8) 0.0038(8)
N1 0.0185(12) 0.0218(13) 0.0122(11) 0.0007(10) -0.0005(9) 0.0000(10)
O4 0.0341(14) 0.0338(14) 0.0477(16) 0.0045(12) -0.0134(12) -0.0061(12)
C7 0.0140(13) 0.0157(14) 0.0163(14) -0.0012(11) 0.0020(11) -0.0010(11)
C8 0.0223(15) 0.0194(15) 0.0135(13) 0.0006(11) 0.0001(11) 0.0016(12)
C1 0.0194(14) 0.0147(13) 0.0138(13) -0.0011(11) -0.0022(11) -0.0016(11)
C2 0.0168(13) 0.0138(13) 0.0136(13) -0.0024(11) -0.0013(11) 0.0011(11)
C3 0.0254(15) 0.0181(14) 0.0142(14) 0.0006(11) -0.0020(12) 0.0012(12)
C9 0.0275(16) 0.0148(14) 0.0217(15) 0.0042(12) 0.0008(12) 0.0022(12)
C10 0.0201(15) 0.0182(14) 0.0187(15) 0.0023(12) 0.0005(12) 0.0004(12)
C6 0.0209(15) 0.0216(15) 0.0168(14) -0.0004(12) 0.0005(11) -0.0003(12)
C4 0.0213(15) 0.0196(15) 0.0233(16) -0.0022(12) -0.0040(12) 0.0084(12)
C5 0.0167(14) 0.0247(16) 0.0239(16) -0.0055(13) 0.0021(12) 0.0013(12)
C19 0.0241(16) 0.0300(17) 0.0199(15) 0.0029(13) 0.0026(12) 0.0011(13)
C11 0.0265(16) 0.0193(15) 0.0178(15) 0.0005(12) 0.0010(12) -0.0030(12)
C18 0.0200(15) 0.0241(16) 0.0164(14) -0.0015(12) -0.0007(11) 0.0013(12)
C14 0.0230(15) 0.0205(15) 0.0149(14) 0.0020(11) 0.0039(11) -0.0017(12)
C12 0.0360(19) 0.0232(16) 0.0240(17) -0.0028(13) 0.0061(14) -0.0044(14)
C15 0.0220(15) 0.0260(16) 0.0140(14) -0.0021(12) 0.0033(11) -0.0011(13)
C20 0.0254(17) 0.0282(18) 0.042(2) -0.0043(15) 0.0078(15) 0.0006(14)
C13 0.045(2) 0.0323(19) 0.0244(18) -0.0080(15) 0.0036(15) -0.0032(16)
C16 0.0298(17) 0.0251(16) 0.0245(16) -0.0002(13) 0.0052(13) -0.0050(14)
C22 0.035(2) 0.0250(18) 0.044(2) 0.0028(16) 0.0011(16) 0.0013(15)
C17 0.0265(17) 0.0335(19) 0.0278(17) -0.0023(14) 0.0067(14) -0.0068(14)
C23 0.036(2) 0.038(2) 0.052(2) 0.0207(19) -0.0120(18) -0.0035(17)
C21 0.034(2) 0.047(2) 0.076(3) 0.010(2) 0.031(2) 0.0115(19)
C25 0.035(2) 0.024(2) 0.045(3) 0.005(2) 0.0019(19) 0.0025(17)
C24 0.035(2) 0.024(2) 0.045(3) 0.005(2) 0.0019(19) 0.0025(17)
C25A 0.035(2) 0.024(2) 0.045(3) 0.005(2) 0.0019(19) 0.0025(17)
C24A 0.035(2) 0.024(2) 0.045(3) 0.005(2) 0.0019(19) 0.0025(17)

loop_
_atom_type_symbol
_atom_type_description
_atom_type_scat_dispersion_real
_atom_type_scat_dispersion_imag
_atom_type_scat_source
C C 0.0033 0.0016 'International Tables Vol C Tables 4.2.6.8 and 6.1.1.4'
H H 0.0000 0.0000 'International Tables Vol C Tables 4.2.6.8 and 6.1.1.4'
N N 0.0061 0.0033 'International Tables Vol C Tables 4.2.6.8 and 6.1.1.4'
O O 0.0106 0.0060 'International Tables Vol C Tables 4.2.6.8 and 6.1.1.4'
V V 0.3005 0.5294 'International Tables Vol C Tables 4.2.6.8 and 6.1.1.4'

loop_
_geom_angle_atom_site_label_1
_geom_angle_atom_site_label_2
_geom_angle_atom_site_label_3
_geom_angle
_geom_angle_site_symmetry_1
_geom_angle_site_symmetry_3
O1 V1 O1 166.83(13) 2_655 .
O1 V1 O3 88.07(8) . .
O1 V1 O3 88.07(8) 2_655 2_655
O1 V1 O3 102.03(9) . 2_655
O1 V1 O3 102.03(9) 2_655 .
O1 V1 O2 90.35(9) 2_655 .
O1 V1 O2 81.23(8) 2_655 2_655
O1 V1 O2 81.23(8) . .
O1 V1 O2 90.35(9) . 2_655
O3 V1 O3 80.68(11) 2_655 .
O2 V1 O3 164.48(9) . .
O2 V1 O3 164.49(9) 2_655 2_655
O2 V1 O3 90.54(8) 2_655 .
O2 V1 O3 90.54(8) . 2_655
O2 V1 O2 100.67(12) . 2_655
C1 O1 V1 115.56(17) . .
C7 O3 V1 115.04(17) . .
C2 O2 V1 114.68(17) . .
C10 N1 H1 106.4 . .
C10 N1 C18 113.0(2) . .
C10 N1 C14 114.1(2) . .
C18 N1 H1 106.4 . .
C18 N1 C14 109.8(2) . .
C14 N1 H1 106.4 . .
C22 O4 C25 110.6(3) . .
C22 O4 C25A 100.6(5) . .
O3 C7 C7 114.61(15) . 2_655
O3 C7 C8 125.9(3) . .
C8 C7 C7 119.46(17) . 2_655
C7 C8 H8 119.9 . .
C7 C8 C9 120.2(3) . .
C9 C8 H8 119.9 . .
O1 C1 C2 113.9(2) . .
O1 C1 C6 126.1(3) . .
C6 C1 C2 119.9(3) . .
O2 C2 C1 114.2(2) . .
O2 C2 C3 125.4(3) . .
C3 C2 C1 120.4(3) . .
C2 C3 H3 120.6 . .
C2 C3 C4 118.8(3) . .
C4 C3 H3 120.6 . .
C8 C9 C9 120.30(18) . 2_655
C8 C9 H9 119.8 . .
C9 C9 H9 119.8 2_655 .
N1 C10 H10A 108.1 . .
N1 C10 H10B 108.1 . .
N1 C10 C11 116.6(2) . .
H10A C10 H10B 107.3 . .
C11 C10 H10A 108.1 . .
C11 C10 H10B 108.1 . .
C1 C6 H6 120.5 . .
C1 C6 C5 119.0(3) . .
C5 C6 H6 120.5 . .
C3 C4 H4 119.5 . .
C5 C4 C3 121.0(3) . .
C5 C4 H4 119.5 . .
C6 C5 H5 119.7 . .
C4 C5 C6 120.7(3) . .
C4 C5 H5 119.7 . .
H19A C19 H19B 108.1 . .
C18 C19 H19A 109.5 . .
C18 C19 H19B 109.5 . .
C18 C19 C20 110.6(3) . .
C20 C19 H19A 109.5 . .
C20 C19 H19B 109.5 . .
C10 C11 H11A 109.8 . .
C10 C11 H11B 109.8 . .
C10 C11 C12 109.2(3) . .
H11A C11 H11B 108.3 . .
C12 C11 H11A 109.8 . .
C12 C11 H11B 109.8 . .
N1 C18 C19 113.2(2) . .
N1 C18 H18A 108.9 . .
N1 C18 H18B 108.9 . .
C19 C18 H18A 108.9 . .
C19 C18 H18B 108.9 . .
H18A C18 H18B 107.7 . .
N1 C14 H14A 108.9 . .
N1 C14 H14B 108.9 . .
N1 C14 C15 113.4(2) . .
H14A C14 H14B 107.7 . .
C15 C14 H14A 108.9 . .
C15 C14 H14B 108.9 . .
C11 C12 H12A 108.8 . .
C11 C12 H12B 108.8 . .
H12A C12 H12B 107.7 . .
C13 C12 C11 113.7(3) . .
C13 C12 H12A 108.8 . .
C13 C12 H12B 108.8 . .
C14 C15 H15A 109.4 . .
C14 C15 H15B 109.4 . .
C14 C15 C16 111.0(3) . .
H15A C15 H15B 108.0 . .
C16 C15 H15A 109.4 . .
C16 C15 H15B 109.4 . .
C19 C20 H20A 109.2 . .
C19 C20 H20B 109.2 . .
H20A C20 H20B 107.9 . .
C21 C20 C19 112.0(3) . .
C21 C20 H20A 109.2 . .
C21 C20 H20B 109.2 . .
C12 C13 H13A 109.5 . .
C12 C13 H13B 109.5 . .
C12 C13 H13C 109.5 . .
H13A C13 H13B 109.5 . .
H13A C13 H13C 109.5 . .
H13B C13 H13C 109.5 . .
C15 C16 H16A 109.1 . .
C15 C16 H16B 109.1 . .
H16A C16 H16B 107.9 . .
C17 C16 C15 112.4(3) . .
C17 C16 H16A 109.1 . .
C17 C16 H16B 109.1 . .
O4 C22 H22A 110.6 . .
O4 C22 H22B 110.6 . .
O4 C22 C23 105.8(3) . .
H22A C22 H22B 108.7 . .
C23 C22 H22A 110.6 . .
C23 C22 H22B 110.6 . .
C16 C17 H17A 109.5 . .
C16 C17 H17B 109.5 . .
C16 C17 H17C 109.5 . .
H17A C17 H17B 109.5 . .
H17A C17 H17C 109.5 . .
H17B C17 H17C 109.5 . .
C22 C23 H23A 111.7 . .
C22 C23 H23B 111.7 . .
C22 C23 H23C 110.4 . .
C22 C23 H23D 110.4 . .
C22 C23 C24 100.5(4) . .
C22 C23 C24A 106.6(5) . .
H23A C23 H23B 109.4 . .
H23C C23 H23D 108.6 . .
C24 C23 H23A 111.7 . .
C24 C23 H23B 111.7 . .
C24A C23 H23C 110.4 . .
C24A C23 H23D 110.4 . .
C20 C21 H21A 109.5 . .
C20 C21 H21B 109.5 . .
C20 C21 H21C 109.5 . .
H21A C21 H21B 109.5 . .
H21A C21 H21C 109.5 . .
H21B C21 H21C 109.5 . .
O4 C25 H25A 110.8 . .
O4 C25 H25B 110.8 . .
O4 C25 C24 104.6(5) . .
H25A C25 H25B 108.9 . .
C24 C25 H25A 110.8 . .
C24 C25 H25B 110.8 . .
C23 C24 H24A 111.8 . .
C23 C24 H24B 111.8 . .
C25 C24 C23 100.0(5) . .
C25 C24 H24A 111.8 . .
C25 C24 H24B 111.8 . .
H24A C24 H24B 109.5 . .
O4 C25A H25C 110.9 . .
O4 C25A H25D 110.9 . .
O4 C25A C24A 104.1(9) . .
H25C C25A H25D 109.0 . .
C24A C25A H25C 110.9 . .
C24A C25A H25D 110.9 . .
C23 C24A H24C 112.0 . .
C23 C24A H24D 112.0 . .
C25A C24A C23 99.0(8) . .
C25A C24A H24C 112.0 . .
C25A C24A H24D 112.0 . .
H24C C24A H24D 109.6 . .

loop_
_geom_bond_atom_site_label_1
_geom_bond_atom_site_label_2
_geom_bond_distance
_geom_bond_site_symmetry_2
V1 O1 1.916(2) 2_655
V1 O1 1.916(2) .
V1 O3 1.963(2) 2_655
V1 O3 1.963(2) .
V1 O2 1.936(2) 2_655
V1 O2 1.936(2) .
O1 C1 1.343(3) .
O3 C7 1.340(3) .
O2 C2 1.341(3) .
N1 H1 1.0000 .
N1 C10 1.500(4) .
N1 C18 1.503(4) .
N1 C14 1.504(4) .
O4 C22 1.426(4) .
O4 C25 1.427(6) .
O4 C25A 1.489(10) .
C7 C7 1.425(6) 2_655
C7 C8 1.382(4) .
C8 H8 0.9500 .
C8 C9 1.383(4) .
C1 C2 1.413(4) .
C1 C6 1.386(4) .
C2 C3 1.390(4) .
C3 H3 0.9500 .
C3 C4 1.391(4) .
C9 C9 1.389(6) 2_655
C9 H9 0.9500 .
C10 H10A 0.9900 .
C10 H10B 0.9900 .
C10 C11 1.514(4) .
C6 H6 0.9500 .
C6 C5 1.400(4) .
C4 H4 0.9500 .
C4 C5 1.379(4) .
C5 H5 0.9500 .
C19 H19A 0.9900 .
C19 H19B 0.9900 .
C19 C18 1.514(4) .
C19 C20 1.524(4) .
C11 H11A 0.9900 .
C11 H11B 0.9900 .
C11 C12 1.523(4) .
C18 H18A 0.9900 .
C18 H18B 0.9900 .
C14 H14A 0.9900 .
C14 H14B 0.9900 .
C14 C15 1.514(4) .
C12 H12A 0.9900 .
C12 H12B 0.9900 .
C12 C13 1.518(5) .
C15 H15A 0.9900 .
C15 H15B 0.9900 .
C15 C16 1.517(4) .
C20 H20A 0.9900 .
C20 H20B 0.9900 .
C20 C21 1.523(5) .
C13 H13A 0.9800 .
C13 H13B 0.9800 .
C13 H13C 0.9800 .
C16 H16A 0.9900 .
C16 H16B 0.9900 .
C16 C17 1.509(5) .
C22 H22A 0.9900 .
C22 H22B 0.9900 .
C22 C23 1.493(5) .
C17 H17A 0.9800 .
C17 H17B 0.9800 .
C17 H17C 0.9800 .
C23 H23A 0.9900 .
C23 H23B 0.9900 .
C23 H23C 0.9900 .
C23 H23D 0.9900 .
C23 C24 1.559(7) .
C23 C24A 1.548(11) .
C21 H21A 0.9800 .
C21 H21B 0.9800 .
C21 H21C 0.9800 .
C25 H25A 0.9900 .
C25 H25B 0.9900 .
C25 C24 1.515(9) .
C24 H24A 0.9900 .
C24 H24B 0.9900 .
C25A H25C 0.9900 .
C25A H25D 0.9900 .
C25A C24A 1.499(13) .
C24A H24C 0.9900 .
C24A H24D 0.9900 .
